data_7702550
loop_
_publ_author_name
'Aragoni, M. Carla'
'Arca, Massimiliano'
'Demartin, Francesco'
'Devillanova, Francesco A.'
'Graiff, Claudia'
'Isaia, Francesco'
'Lippolis, Vito'
'Tiripicchio, Antonio'
'Verani, Gaetano'

_publ_section_title
;
 Reactivity of phosphonodithioato NiII complexes: solution equilibria,
 solid state studies and theoretical calculations on the adduct formation
 with some pyridine derivatives&#x2020;
;
_journal_issue 18
_journal_name_full 'Journal of the Chemical Society, Dalton Transactions'
_journal_page_first 2671
_journal_paper_doi 10.1039/b100991p
_journal_year 2001
_chemical_formula_sum 'C26 H30 N2 Ni O4 P2 S4'
_chemical_formula_weight 683.41
_space_group_IT_number 2
_space_group_name_Hall '-P 1'
_space_group_name_H-M_alt 'P -1'
_atom_sites_solution_hydrogens geom
_atom_sites_solution_primary Patterson
_atom_sites_solution_secondary difmap
_audit_creation_method SHELXL-97
_cell_angle_alpha 75.70(2)
_cell_angle_beta 76.59(3)
_cell_angle_gamma 82.95(3)
_cell_formula_units_Z 1
_cell_length_a 6.944(2)
_cell_length_b 9.295(2)
_cell_length_c 12.503(3)
_cell_measurement_reflns_used 25
_cell_measurement_temperature 293(2)
_cell_measurement_theta_max 15.2
_cell_measurement_theta_min 10.4
_cell_volume 758.8(3)
_computing_structure_refinement 'SHELXL-97 (Sheldrick, 1997)'
_computing_structure_solution 'SHELXL-97 (Sheldrick, 1997)'
_diffrn_ambient_temperature 293(2)
_diffrn_measured_fraction_theta_full 0.920
_diffrn_measured_fraction_theta_max 0.920
_diffrn_measurement_device_type 'CAD 4'
_diffrn_measurement_method omega/2theta
_diffrn_radiation_monochromator graphite
_diffrn_radiation_source 'fine-focus sealed tube'
_diffrn_radiation_type MoK\a
_diffrn_radiation_wavelength 0.71073
_diffrn_reflns_av_R_equivalents 0.0130
_diffrn_reflns_av_sigmaI/netI 0.0464
_diffrn_reflns_limit_h_max 8
_diffrn_reflns_limit_h_min 0
_diffrn_reflns_limit_k_max 11
_diffrn_reflns_limit_k_min -10
_diffrn_reflns_limit_l_max 14
_diffrn_reflns_limit_l_min -13
_diffrn_reflns_number 2443
_diffrn_reflns_theta_full 24.96
_diffrn_reflns_theta_max 24.96
_diffrn_reflns_theta_min 3.02
_diffrn_standards_interval_count 200
_diffrn_standards_number 3
_exptl_absorpt_coefficient_mu 1.055
_exptl_absorpt_correction_T_max 1.000
_exptl_absorpt_correction_T_min 0.900
_exptl_absorpt_correction_type 'semiempirical (psi-scan)'
_exptl_crystal_colour green
_exptl_crystal_density_diffrn 1.496
_exptl_crystal_density_method 'not measured'
_exptl_crystal_description prismatic
_exptl_crystal_F_000 354
_exptl_crystal_size_max 0.30
_exptl_crystal_size_mid 0.20
_exptl_crystal_size_min 0.18
_refine_diff_density_max 0.882
_refine_diff_density_min -0.252
_refine_diff_density_rms 0.070
_refine_ls_extinction_method none
_refine_ls_goodness_of_fit_ref 1.021
_refine_ls_hydrogen_treatment mixed
_refine_ls_matrix_type full
_refine_ls_number_parameters 178
_refine_ls_number_reflns 2443
_refine_ls_number_restraints 0
_refine_ls_restrained_S_all 1.021
_refine_ls_R_factor_all 0.0726
_refine_ls_R_factor_gt 0.0360
_refine_ls_shift/su_max 0.001
_refine_ls_shift/su_mean 0.000
_refine_ls_structure_factor_coef Fsqd
_refine_ls_weighting_details 'calc w=1/[\s^2^(Fo^2^)+(0.0525P)^2^+0.3311P] where P=(Fo^2^+2Fc^2^)/3'
_refine_ls_weighting_scheme calc
_refine_ls_wR_factor_gt 0.0852
_refine_ls_wR_factor_ref 0.0943
_reflns_number_gt 1809
_reflns_number_total 2443
_reflns_threshold_expression >2sigma(I)
_cod_data_source_file b100991p.txt
_cod_data_source_block COMPOUND_(7)
_cod_database_code 7702550

loop_
_symmetry_equiv_pos_as_xyz
'x, y, z'
'-x, -y, -z'

loop_
_atom_site_label
_atom_site_type_symbol
_atom_site_fract_x
_atom_site_fract_y
_atom_site_fract_z
_atom_site_U_iso_or_equiv
_atom_site_adp_type
_atom_site_occupancy
_atom_site_symmetry_multiplicity
_atom_site_calc_flag
_atom_site_refinement_flags
Ni Ni 0.0000 0.0000 0.0000 0.0305(2) Uani 1 2 d S
S2 S -0.17562(12) 0.19232(9) -0.12851(8) 0.0381(2) Uani 1 1 d .
S1 S 0.26560(13) 0.02176(9) -0.17587(8) 0.0406(3) Uani 1 1 d .
P1 P 0.07455(13) 0.17460(9) -0.24312(8) 0.0344(2) Uani 1 1 d .
O2 O 0.3987(4) 0.7682(3) -0.4390(3) 0.0647(8) Uani 1 1 d .
O1 O 0.0249(4) 0.1426(3) -0.3533(2) 0.0471(7) Uani 1 1 d .
N1 N 0.1141(4) 0.1734(3) 0.0453(2) 0.0342(7) Uani 1 1 d .
C1 C 0.1820(5) 0.3502(4) -0.3047(3) 0.0355(8) Uani 1 1 d .
C2 C 0.3620(5) 0.3772(4) -0.2861(3) 0.0463(10) Uani 1 1 d .
H2 H 0.4317 0.3015 -0.2435 0.056 Uiso 1 1 calc R
C3 C 0.4399(6) 0.5151(4) -0.3298(3) 0.0500(10) Uani 1 1 d .
H3 H 0.5611 0.5313 -0.3167 0.060 Uiso 1 1 calc R
C4 C 0.3375(6) 0.6283(4) -0.3927(3) 0.0464(10) Uani 1 1 d .
C5 C 0.1578(6) 0.6032(4) -0.4136(3) 0.0473(10) Uani 1 1 d .
H5 H 0.0893 0.6787 -0.4571 0.057 Uiso 1 1 calc R
C6 C 0.0820(5) 0.4658(4) -0.3694(3) 0.0426(9) Uani 1 1 d .
H6 H -0.0389 0.4498 -0.3830 0.051 Uiso 1 1 calc R
C7 C 0.5784(7) 0.8010(5) -0.4176(5) 0.0780(15) Uani 1 1 d .
H7A H 0.6053 0.9023 -0.4545 0.117 Uiso 1 1 calc R
H7B H 0.6852 0.7355 -0.4462 0.117 Uiso 1 1 calc R
H7C H 0.5665 0.7875 -0.3378 0.117 Uiso 1 1 calc R
C13 C -0.0074(5) 0.2806(4) 0.0859(3) 0.0405(9) Uani 1 1 d .
H13 H -0.1432 0.2783 0.0925 0.049 Uiso 1 1 calc R
C12 C 0.0586(6) 0.3931(4) 0.1181(3) 0.0477(10) Uani 1 1 d .
H12 H -0.0311 0.4652 0.1454 0.057 Uiso 1 1 calc R
C11 C 0.2578(6) 0.3983(4) 0.1098(4) 0.0523(10) Uani 1 1 d .
H11 H 0.3062 0.4729 0.1318 0.063 Uiso 1 1 calc R
C10 C 0.3836(6) 0.2905(4) 0.0680(4) 0.0566(11) Uani 1 1 d .
H10 H 0.5199 0.2915 0.0603 0.068 Uiso 1 1 calc R
C9 C 0.3078(5) 0.1812(4) 0.0377(3) 0.0452(10) Uani 1 1 d .
H9 H 0.3957 0.1083 0.0102 0.054 Uiso 1 1 calc R
C8 C -0.0902(8) 0.0201(5) -0.3436(4) 0.0690(14) Uani 1 1 d .
H8A H -0.1067 0.0167 -0.4171 0.104 Uiso 1 1 calc R
H8B H -0.2180 0.0329 -0.2958 0.104 Uiso 1 1 calc R
H8C H -0.0229 -0.0712 -0.3114 0.104 Uiso 1 1 calc R

loop_
_atom_site_aniso_label
_atom_site_aniso_U_11
_atom_site_aniso_U_22
_atom_site_aniso_U_33
_atom_site_aniso_U_23
_atom_site_aniso_U_13
_atom_site_aniso_U_12
Ni 0.0326(3) 0.0261(3) 0.0309(4) -0.0059(3) -0.0048(3) -0.0002(2)
S2 0.0360(5) 0.0355(4) 0.0393(6) -0.0057(4) -0.0067(4) 0.0025(4)
S1 0.0398(5) 0.0356(5) 0.0398(6) -0.0062(4) -0.0015(4) 0.0040(4)
P1 0.0403(5) 0.0325(4) 0.0289(5) -0.0045(4) -0.0059(4) -0.0043(4)
O2 0.0730(19) 0.0453(15) 0.075(2) 0.0031(15) -0.0211(17) -0.0231(14)
O1 0.0627(16) 0.0456(14) 0.0332(15) -0.0047(12) -0.0074(13) -0.0177(12)
N1 0.0371(16) 0.0295(14) 0.0344(18) -0.0068(13) -0.0064(13) 0.0004(12)
C1 0.043(2) 0.0377(18) 0.025(2) -0.0055(15) -0.0060(16) -0.0052(15)
C2 0.042(2) 0.044(2) 0.048(3) 0.0017(18) -0.0141(19) -0.0024(16)
C3 0.044(2) 0.051(2) 0.055(3) -0.004(2) -0.0133(19) -0.0141(18)
C4 0.053(2) 0.042(2) 0.041(2) -0.0016(18) -0.0063(19) -0.0151(17)
C5 0.063(3) 0.0372(19) 0.044(2) -0.0003(18) -0.025(2) -0.0047(17)
C6 0.046(2) 0.042(2) 0.043(2) -0.0044(18) -0.0197(18) -0.0084(16)
C7 0.069(3) 0.059(3) 0.102(4) 0.003(3) -0.019(3) -0.032(2)
C13 0.0400(19) 0.0358(18) 0.045(2) -0.0117(17) -0.0070(17) 0.0032(15)
C12 0.062(3) 0.0342(19) 0.049(3) -0.0161(18) -0.011(2) 0.0052(17)
C11 0.068(3) 0.041(2) 0.057(3) -0.0157(19) -0.021(2) -0.0103(19)
C10 0.044(2) 0.052(2) 0.082(3) -0.021(2) -0.019(2) -0.0092(18)
C9 0.038(2) 0.0364(19) 0.061(3) -0.0151(18) -0.0094(19) 0.0023(15)
C8 0.103(4) 0.064(3) 0.051(3) -0.012(2) -0.020(3) -0.038(3)

loop_
_atom_type_symbol
_atom_type_description
_atom_type_scat_dispersion_real
_atom_type_scat_dispersion_imag
_atom_type_scat_source
Ni Ni 0.3393 1.1124 'International Tables Vol C Tables 4.2.6.8 and 6.1.1.4'
S S 0.1246 0.1234 'International Tables Vol C Tables 4.2.6.8 and 6.1.1.4'
P P 0.1023 0.0942 'International Tables Vol C Tables 4.2.6.8 and 6.1.1.4'
O O 0.0106 0.0060 'International Tables Vol C Tables 4.2.6.8 and 6.1.1.4'
N N 0.0061 0.0033 'International Tables Vol C Tables 4.2.6.8 and 6.1.1.4'
C C 0.0033 0.0016 'International Tables Vol C Tables 4.2.6.8 and 6.1.1.4'
H H 0.0000 0.0000 'International Tables Vol C Tables 4.2.6.8 and 6.1.1.4'

loop_
_geom_angle_atom_site_label_1
_geom_angle_atom_site_label_2
_geom_angle_atom_site_label_3
_geom_angle
_geom_angle_site_symmetry_1
_geom_angle_site_symmetry_3
N1 Ni N1 180.00(14) . 2
N1 Ni S2 89.00(8) . .
N1 Ni S2 91.00(8) 2 .
N1 Ni S2 91.00(8) . 2
N1 Ni S2 89.00(8) 2 2
S2 Ni S2 180.00(3) . 2
N1 Ni S1 90.90(8) . .
N1 Ni S1 89.10(8) 2 .
S2 Ni S1 81.68(4) . .
S2 Ni S1 98.32(4) 2 .
N1 Ni S1 89.10(8) . 2
N1 Ni S1 90.90(8) 2 2
S2 Ni S1 98.32(4) . 2
S2 Ni S1 81.68(4) 2 2
S1 Ni S1 180.00(5) . 2
P1 S2 Ni 84.08(5) . .
P1 S1 Ni 84.02(5) . .
O1 P1 C1 99.10(15) . .
O1 P1 S1 113.18(11) . .
C1 P1 S1 111.75(12) . .
O1 P1 S2 109.96(11) . .
C1 P1 S2 112.27(12) . .
S1 P1 S2 110.19(6) . .
C4 O2 C7 117.4(3) . .
C8 O1 P1 120.1(2) . .
C9 N1 C13 116.1(3) . .
C9 N1 Ni 122.7(2) . .
C13 N1 Ni 121.2(2) . .
C2 C1 C6 117.9(3) . .
C2 C1 P1 121.5(3) . .
C6 C1 P1 120.5(3) . .
C1 C2 C3 121.2(3) . .
C4 C3 C2 119.9(4) . .
O2 C4 C3 125.0(4) . .
O2 C4 C5 115.1(3) . .
C3 C4 C5 119.9(3) . .
C6 C5 C4 119.6(3) . .
C5 C6 C1 121.5(3) . .
N1 C13 C12 123.4(3) . .
C11 C12 C13 119.3(4) . .
C10 C11 C12 118.1(4) . .
C9 C10 C11 119.6(4) . .
N1 C9 C10 123.5(3) . .

loop_
_geom_bond_atom_site_label_1
_geom_bond_atom_site_label_2
_geom_bond_distance
_geom_bond_site_symmetry_2
Ni N1 2.125(3) .
Ni N1 2.125(3) 2
Ni S2 2.4938(12) .
Ni S2 2.4938(12) 2
Ni S1 2.5036(13) .
Ni S1 2.5036(13) 2
S2 P1 1.9975(14) .
S1 P1 1.9874(14) .
P1 O1 1.598(3) .
P1 C1 1.796(3) .
O2 C4 1.362(4) .
O2 C7 1.418(5) .
O1 C8 1.435(5) .
N1 C9 1.336(4) .
N1 C13 1.345(4) .
C1 C2 1.385(5) .
C1 C6 1.392(5) .
C2 C3 1.386(5) .
C3 C4 1.377(5) .
C4 C5 1.390(5) .
C5 C6 1.377(5) .
C13 C12 1.370(5) .
C12 C11 1.369(5) .
C11 C10 1.368(5) .
C10 C9 1.367(5) .
